data_4332542
loop_
_publ_author_name
'Wu, Gang'
'Wang, Xiao-Feng'
'Okamura, Taka-aki'
'Sun, Wei-Yin'
'Ueyama, Norikazu'

_publ_section_title
;
 Syntheses, Structures, and Photoluminescence Properties of Metal(II)
 Halide Complexes with Pyridine-Containing Flexible Tripodal Ligands
;
_journal_issue 21
_journal_name_full 'Inorganic Chemistry'
_journal_page_first 8523
_journal_page_last 8532
_journal_paper_doi 10.1021/ic060493u
_journal_volume 45
_journal_year 2006
_chemical_formula_moiety 'C52 H58 Br6 Cu3 N6 O10 '
_chemical_formula_sum 'C52 H58 Br6 Cu3 N6 O10'
_chemical_formula_weight 1597.12
_chemical_name_systematic
; 
[Cu3(L2)2Br6]-4MeOH 
;
_space_group_IT_number 12
_symmetry_cell_setting monoclinic
_symmetry_Int_Tables_number 12
_symmetry_space_group_name_Hall '-C 2y'
_symmetry_space_group_name_H-M 'C 1 2/m 1'
_atom_sites_solution_hydrogens geom
_atom_sites_solution_primary direct
_atom_sites_solution_secondary difmap
_audit_creation_date 'Thu Apr 28 22:08:06 2005'
_audit_creation_method SHELXL-97
_cell_angle_alpha 90.00
_cell_angle_beta 106.954(15)
_cell_angle_gamma 90.00
_cell_formula_units_Z 2
_cell_length_a 24.299(11)
_cell_length_b 17.688(11)
_cell_length_c 8.110(4)
_cell_measurement_reflns_used 6423
_cell_measurement_temperature 200
_cell_measurement_theta_max 27.4
_cell_measurement_theta_min 3.2
_cell_volume 3334(3)
_computing_structure_refinement 'SHELXL-97 (Sheldrick, 1997)'
_computing_structure_solution 'SHELXS-97 (Sheldrick, 1997)'
_diffrn_ambient_temperature 200
_diffrn_detector_area_resol_mean 10.00
_diffrn_measured_fraction_theta_full 0.991
_diffrn_measured_fraction_theta_max 0.991
_diffrn_measurement_device_type 'Rigaku RAXIS-RAPID Imaging Plate'
_diffrn_measurement_method \w
_diffrn_radiation_monochromator graphite
_diffrn_radiation_source 'fine-focus sealed tube'
_diffrn_radiation_type MoK\a
_diffrn_radiation_wavelength 0.71075
_diffrn_reflns_av_R_equivalents 0.1394
_diffrn_reflns_av_sigmaI/netI 0.1106
_diffrn_reflns_limit_h_max 31
_diffrn_reflns_limit_h_min -30
_diffrn_reflns_limit_k_max 22
_diffrn_reflns_limit_k_min -22
_diffrn_reflns_limit_l_max 10
_diffrn_reflns_limit_l_min -10
_diffrn_reflns_number 16322
_diffrn_reflns_theta_full 27.48
_diffrn_reflns_theta_max 27.48
_diffrn_reflns_theta_min 3.21
_exptl_absorpt_coefficient_mu 4.596
_exptl_absorpt_correction_T_max 0.832
_exptl_absorpt_correction_T_min 0.348
_exptl_absorpt_correction_type multi-sca
_exptl_absorpt_process_details '(Higashi, 1995)'
_exptl_crystal_colour green
_exptl_crystal_density_diffrn 1.591
_exptl_crystal_density_method 'not measured'
_exptl_crystal_description platelet
_exptl_crystal_F_000 1578
_exptl_crystal_size_max 0.200
_exptl_crystal_size_mid 0.200
_exptl_crystal_size_min 0.040
_refine_diff_density_max 0.839
_refine_diff_density_min -0.685
_refine_diff_density_rms 0.142
_refine_ls_extinction_method none
_refine_ls_goodness_of_fit_ref 1.008
_refine_ls_hydrogen_treatment mixed
_refine_ls_matrix_type full
_refine_ls_number_parameters 207
_refine_ls_number_reflns 3918
_refine_ls_number_restraints 110
_refine_ls_restrained_S_all 1.000
_refine_ls_R_factor_all 0.2147
_refine_ls_R_factor_gt 0.1094
_refine_ls_shift/su_max 0.000
_refine_ls_shift/su_mean 0.000
_refine_ls_structure_factor_coef Fsqd
_refine_ls_weighting_details 'calc w=1/[\s^2^(Fo^2^)+(0.1652P)^2^+15.6136P] where P=(Fo^2^+2Fc^2^)/3'
_refine_ls_weighting_scheme calc
_refine_ls_wR_factor_gt 0.2706
_refine_ls_wR_factor_ref 0.3374
_reflns_number_gt 1753
_reflns_number_total 3918
_reflns_threshold_expression I>2\s(I)
_cod_data_source_file ic060493usup1.cif
_cod_data_source_block 4
_cod_original_sg_symbol_Hall 'C 2/m'
_cod_original_sg_symbol_H-M 'C 2/m'
_cod_database_code 4332542

loop_
_symmetry_equiv_pos_as_xyz
'x, y, z'
'x, -y, z'
'x+1/2, y+1/2, z'
'x+1/2, -y+1/2, z'
'-x, -y, -z'
'-x, y, -z'
'-x+1/2, -y+1/2, -z'
'-x+1/2, y+1/2, -z'

loop_
_atom_site_label
_atom_site_type_symbol
_atom_site_fract_x
_atom_site_fract_y
_atom_site_fract_z
_atom_site_U_iso_or_equiv
_atom_site_adp_type
_atom_site_occupancy
_atom_site_symmetry_multiplicity
_atom_site_calc_flag
_atom_site_refinement_flags
Br1 Br 0.062(3) 0.5000 0.300(8) 0.076(6) Uani 0.10(5) 2 d SPU
Br1B Br 0.0669(2) 0.4726(10) 0.2784(8) 0.0775(15) Uani 0.45(2) 1 d PU
Br2 Br 0.15652(7) 0.20494(9) 0.00926(18) 0.0992(6) Uani 1 1 d .
Cu1 Cu 0.0000 0.5000 0.0000 0.0570(7) Uani 1 4 d S
Cu2 Cu 0.2500 0.2500 0.0000 0.0697(7) Uani 1 2 d S
O1 O 0.0830(5) 0.5000 -0.1475(15) 0.073(3) Uani 1 2 d S
O3 O 0.2427(4) 0.3633(4) 0.1825(11) 0.082(2) Uani 1 1 d .
N31 N 0.2837(5) 0.2252(5) 0.2495(12) 0.075(3) Uani 1 1 d .
C1 C 0.1382(7) 0.5000 -0.037(2) 0.062(4) Uani 1 2 d SU
C2 C 0.1649(5) 0.4324(6) 0.0186(13) 0.063(3) Uani 1 1 d U
H1 H 0.1468 0.3857 -0.0223 0.076 Uiso 1 1 calc R
C3 C 0.2180(5) 0.4343(6) 0.1336(14) 0.066(3) Uani 1 1 d U
C4 C 0.2463(7) 0.5000 0.192(2) 0.065(4) Uani 1 2 d SU
H2 H 0.2840 0.5000 0.2700 0.078 Uiso 1 2 calc SR
C11 C 0.0623(10) 0.4501(12) -0.266(3) 0.069(6) Uani 0.50 1 d PU
H3 H 0.0931 0.4335 -0.3155 0.083 Uiso 0.50 1 calc PR
H4 H 0.0315 0.4737 -0.3600 0.083 Uiso 0.50 1 calc PR
N11 N 0.0102(6) 0.3974(7) -0.078(2) 0.071(5) Uani 0.50 1 d PGU
C12 C 0.0386(7) 0.3831(9) -0.201(2) 0.090(8) Uani 0.50 1 d PGU
C13 C 0.0398(8) 0.3103(11) -0.264(2) 0.106(9) Uani 0.50 1 d PGU
H5 H 0.0592 0.3005 -0.3484 0.127 Uiso 0.50 1 calc PR
C14 C 0.0127(10) 0.2516(7) -0.204(3) 0.143(13) Uani 0.50 1 d PGU
H6 H 0.0135 0.2018 -0.2476 0.171 Uiso 0.50 1 calc PR
C15 C -0.0157(8) 0.2659(8) -0.082(3) 0.119(11) Uani 0.50 1 d PGU
H7 H -0.0342 0.2258 -0.0406 0.142 Uiso 0.50 1 calc PR
C16 C -0.0169(7) 0.3387(10) -0.019(2) 0.090(9) Uani 0.50 1 d PGU
H8 H -0.0363 0.3485 0.0655 0.107 Uiso 0.50 1 calc PR
C31 C 0.2940(5) 0.3588(7) 0.3200(14) 0.073(3) Uani 1 1 d U
H9 H 0.2907 0.3890 0.4194 0.088 Uiso 1 1 calc R
H10 H 0.3269 0.3782 0.2836 0.088 Uiso 1 1 calc R
C32 C 0.3027(5) 0.2780(7) 0.3677(15) 0.074(3) Uani 1 1 d U
C33 C 0.3301(6) 0.2573(8) 0.5351(16) 0.089(4) Uani 1 1 d U
H11 H 0.3428 0.2956 0.6199 0.107 Uiso 1 1 calc R
C34 C 0.3395(6) 0.1849(9) 0.5817(18) 0.097(4) Uani 1 1 d U
H12 H 0.3611 0.1716 0.6958 0.116 Uiso 1 1 calc R
C35 C 0.3170(6) 0.1294(8) 0.4586(18) 0.093(4) Uani 1 1 d U
H13 H 0.3206 0.0773 0.4886 0.112 Uiso 1 1 calc R
C36 C 0.2896(6) 0.1515(8) 0.2947(16) 0.083(4) Uani 1 1 d U
H14 H 0.2741 0.1141 0.2097 0.100 Uiso 1 1 calc R
O101 O 0.322(2) 0.5000 0.739(6) 0.316(19) Uiso 1 2 d SD
O102 O 0.390(3) 0.5000 0.612(10) 0.45(3) Uiso 1 2 d SD
C101 C 0.379(2) 0.5000 0.855(8) 0.33(3) Uiso 1 2 d SD
C102 C 0.412(4) 0.5000 0.470(11) 0.39(4) Uiso 1 2 d SD

loop_
_atom_site_aniso_label
_atom_site_aniso_U_11
_atom_site_aniso_U_22
_atom_site_aniso_U_33
_atom_site_aniso_U_23
_atom_site_aniso_U_13
_atom_site_aniso_U_12
Br1 0.081(9) 0.095(11) 0.048(9) 0.000 0.014(8) 0.000
Br1B 0.082(2) 0.094(5) 0.0518(19) -0.002(2) 0.0132(14) 0.029(2)
Br2 0.1218(13) 0.0992(12) 0.0765(10) -0.0005(7) 0.0288(9) 0.0017(8)
Cu1 0.0673(16) 0.0531(14) 0.0478(14) 0.000 0.0128(12) 0.000
Cu2 0.0992(16) 0.0560(12) 0.0495(11) 0.0030(8) 0.0147(10) 0.0125(10)
O1 0.076(7) 0.074(7) 0.068(7) 0.000 0.019(6) 0.000
O3 0.099(6) 0.059(5) 0.080(6) -0.011(4) 0.015(5) 0.017(4)
N31 0.108(8) 0.051(5) 0.064(6) 0.012(5) 0.023(6) 0.022(5)
C1 0.076(9) 0.065(9) 0.055(8) 0.000 0.033(7) 0.000
C2 0.079(7) 0.051(6) 0.055(6) -0.004(5) 0.015(6) -0.004(5)
C3 0.087(7) 0.054(6) 0.055(6) 0.001(5) 0.018(6) 0.007(5)
C4 0.075(9) 0.063(9) 0.063(9) 0.000 0.029(8) 0.000
C11 0.073(12) 0.073(12) 0.058(11) -0.004(10) 0.012(10) 0.009(10)
N11 0.072(10) 0.064(10) 0.074(11) -0.008(9) 0.014(9) -0.006(9)
C12 0.079(13) 0.091(14) 0.093(14) -0.025(12) 0.017(12) 0.020(11)
C13 0.104(16) 0.089(14) 0.113(16) -0.032(13) 0.013(13) 0.000(13)
C14 0.135(19) 0.13(2) 0.16(2) -0.008(16) 0.037(16) -0.006(16)
C15 0.120(18) 0.089(15) 0.139(19) 0.010(14) 0.024(15) -0.015(13)
C16 0.073(17) 0.072(12) 0.118(16) 0.017(14) 0.020(14) 0.003(10)
C31 0.085(8) 0.076(7) 0.044(6) -0.002(5) -0.005(5) 0.024(6)
C32 0.084(7) 0.078(7) 0.056(6) -0.017(6) 0.015(6) 0.009(6)
C33 0.114(10) 0.092(9) 0.057(7) -0.008(6) 0.016(7) 0.004(7)
C34 0.124(10) 0.097(9) 0.066(8) 0.019(7) 0.022(7) 0.029(8)
C35 0.113(10) 0.085(8) 0.077(8) 0.016(7) 0.023(7) 0.028(7)
C36 0.097(9) 0.086(8) 0.064(7) 0.002(6) 0.020(7) 0.015(7)

loop_
_atom_type_symbol
_atom_type_description
_atom_type_scat_dispersion_real
_atom_type_scat_dispersion_imag
_atom_type_scat_source
Br Br -0.2901 2.4595 'International Tables Vol C Tables 4.2.6.8 and 6.1.1.4'
Cu Cu 0.3201 1.2651 'International Tables Vol C Tables 4.2.6.8 and 6.1.1.4'
O O 0.0106 0.0060 'International Tables Vol C Tables 4.2.6.8 and 6.1.1.4'
N N 0.0061 0.0033 'International Tables Vol C Tables 4.2.6.8 and 6.1.1.4'
C C 0.0033 0.0016 'International Tables Vol C Tables 4.2.6.8 and 6.1.1.4'
H H 0.0000 0.0000 'International Tables Vol C Tables 4.2.6.8 and 6.1.1.4'

loop_
_geom_angle_atom_site_label_1
_geom_angle_atom_site_label_2
_geom_angle_atom_site_label_3
_geom_angle
_geom_angle_site_symmetry_1
_geom_angle_site_symmetry_3
Br1B Br1 Br1B 129(10) . 2_565
Br1B Br1 Cu1 79(6) . .
Br1B Br1 Cu1 79(6) 2_565 .
Br1 Br1B Br1B 26(10) . 2_565
Br1 Br1B Cu1 88(6) . .
Br1B Br1B Cu1 78.4(4) 2_565 .
N11 Cu1 N11 44.7(9) . 6
N11 Cu1 N11 180.0 . 5_565
N11 Cu1 N11 135.3(9) 6 5_565
N11 Cu1 N11 135.3(9) . 2_565
N11 Cu1 N11 180.0 6 2_565
N11 Cu1 N11 44.7(9) 5_565 2_565
N11 Cu1 Br1B 112.0(6) . 2_565
N11 Cu1 Br1B 89.8(6) 6 2_565
N11 Cu1 Br1B 68.0(6) 5_565 2_565
N11 Cu1 Br1B 90.2(6) 2_565 2_565
N11 Cu1 Br1B 90.2(6) . .
N11 Cu1 Br1B 68.0(6) 6 .
N11 Cu1 Br1B 89.8(6) 5_565 .
N11 Cu1 Br1B 112.0(6) 2_565 .
Br1B Cu1 Br1B 23.1(8) 2_565 .
N11 Cu1 Br1B 68.0(6) . 6
N11 Cu1 Br1B 90.2(6) 6 6
N11 Cu1 Br1B 112.0(6) 5_565 6
N11 Cu1 Br1B 89.8(6) 2_565 6
Br1B Cu1 Br1B 180.0 2_565 6
Br1B Cu1 Br1B 156.9(8) . 6
N11 Cu1 Br1B 89.8(6) . 5_565
N11 Cu1 Br1B 112.0(6) 6 5_565
N11 Cu1 Br1B 90.2(6) 5_565 5_565
N11 Cu1 Br1B 68.0(6) 2_565 5_565
Br1B Cu1 Br1B 156.9(8) 2_565 5_565
Br1B Cu1 Br1B 180.0(3) . 5_565
Br1B Cu1 Br1B 23.1(8) 6 5_565
N11 Cu1 Br1 102.7(8) . .
N11 Cu1 Br1 77.3(8) 6 .
N11 Cu1 Br1 77.3(8) 5_565 .
N11 Cu1 Br1 102.7(9) 2_565 .
Br1B Cu1 Br1 12.6(6) 2_565 .
Br1B Cu1 Br1 12.6(6) . .
Br1B Cu1 Br1 167.4(6) 6 .
Br1B Cu1 Br1 167.4(6) 5_565 .
N11 Cu1 Br1 77.3(8) . 5_565
N11 Cu1 Br1 102.7(8) 6 5_565
N11 Cu1 Br1 102.7(8) 5_565 5_565
N11 Cu1 Br1 77.3(8) 2_565 5_565
Br1B Cu1 Br1 167.4(6) 2_565 5_565
Br1B Cu1 Br1 167.4(6) . 5_565
Br1B Cu1 Br1 12.6(6) 6 5_565
Br1B Cu1 Br1 12.6(6) 5_565 5_565
Br1 Cu1 Br1 179.998(5) . 5_565
N31 Cu2 N31 180.0 . 7
N31 Cu2 Br2 89.6(3) . 7
N31 Cu2 Br2 90.4(3) 7 7
N31 Cu2 Br2 90.4(3) . .
N31 Cu2 Br2 89.6(3) 7 .
Br2 Cu2 Br2 180.0 7 .
C11 O1 C11 86(2) . 2_565
C11 O1 C1 125.2(12) . .
C11 O1 C1 125.2(12) 2_565 .
C3 O3 C31 118.8(9) . .
C32 N31 C36 119.9(11) . .
C32 N31 Cu2 122.2(8) . .
C36 N31 Cu2 117.9(8) . .
C2 C1 C2 121.1(16) . 2_565
C2 C1 O1 119.5(8) . .
C2 C1 O1 119.5(8) 2_565 .
C3 C2 C1 118.0(11) . .
C3 C2 H1 121.0 . .
C1 C2 H1 121.0 . .
C2 C3 C4 122.9(11) . .
C2 C3 O3 114.6(10) . .
C4 C3 O3 122.5(11) . .
C3 C4 C3 117.0(16) . 2_565
C3 C4 H2 121.5 . .
C3 C4 H2 121.5 2_565 .
O1 C11 C12 112.8(17) . .
O1 C11 H3 109.0 . .
C12 C11 H3 109.0 . .
O1 C11 H4 109.0 . .
C12 C11 H4 109.0 . .
H3 C11 H4 107.8 . .
C16 N11 C12 107.0(13) 6 .
C16 N11 C16 34.0(14) 6 .
C12 N11 C16 120.0 . .
C16 N11 N11 59.5(11) 6 6
C12 N11 N11 165.4(11) . 6
C16 N11 N11 52.6(7) . 6
C16 N11 Cu1 123.7(14) 6 .
C12 N11 Cu1 122.4(8) . .
C16 N11 Cu1 117.3(8) . .
N11 N11 Cu1 67.6(4) 6 .
C13 C12 N11 120.0 . .
C13 C12 C11 124.0(13) . .
N11 C12 C11 115.9(13) . .
C12 C13 C14 120.0 . .
C12 C13 H5 120.0 . .
C14 C13 H5 120.0 . .
C15 C14 C13 120.0 . .
C15 C14 H6 120.0 . .
C13 C14 H6 120.0 . .
C16 C15 C14 120.0 . .
C16 C15 H7 120.0 . .
C14 C15 H7 120.0 . .
C15 C16 N11 120.0 . .
C15 C16 H8 120.0 . .
N11 C16 H8 120.0 . .
O3 C31 C32 106.6(10) . .
O3 C31 H9 110.4 . .
C32 C31 H9 110.4 . .
O3 C31 H10 110.4 . .
C32 C31 H10 110.4 . .
H9 C31 H10 108.6 . .
N31 C32 C33 119.6(12) . .
N31 C32 C31 120.0(10) . .
C33 C32 C31 120.4(11) . .
C34 C33 C32 121.8(13) . .
C34 C33 H11 119.1 . .
C32 C33 H11 119.1 . .
C33 C34 C35 118.3(13) . .
C33 C34 H12 120.9 . .
C35 C34 H12 120.9 . .
C36 C35 C34 118.4(13) . .
C36 C35 H13 120.8 . .
C34 C35 H13 120.8 . .
N31 C36 C35 121.8(13) . .
N31 C36 H14 119.1 . .
C35 C36 H14 119.1 . .

loop_
_geom_bond_atom_site_label_1
_geom_bond_atom_site_label_2
_geom_bond_distance
_geom_bond_site_symmetry_2
Br1 Br1B 0.54(3) .
Br1 Br1B 0.54(3) 2_565
Br1 Cu1 2.46(5) .
Br1B Br1B 0.97(3) 2_565
Br1B Cu1 2.415(5) .
Br2 Cu2 2.4289(19) .
Cu1 N11 1.963(12) .
Cu1 N11 1.963(12) 6
Cu1 N11 1.963(12) 5_565
Cu1 N11 1.963(12) 2_565
Cu1 Br1B 2.415(5) 2_565
Cu1 Br1B 2.415(5) 6
Cu1 Br1B 2.415(5) 5_565
Cu1 Br1 2.46(5) 5_565
Cu2 N31 1.998(9) .
Cu2 N31 1.998(9) 7
Cu2 Br2 2.4289(19) 7
O1 C11 1.30(2) .
O1 C11 1.30(2) 2_565
O1 C1 1.38(2) .
O3 C3 1.398(12) .
O3 C31 1.413(13) .
N31 C32 1.322(14) .
N31 C36 1.350(15) .
C1 C2 1.373(14) .
C1 C2 1.373(14) 2_565
C2 C3 1.354(15) .
C2 H1 0.9500 .
C3 C4 1.363(14) .
C4 C3 1.363(14) 2_565
C4 H2 0.9500 .
C11 C12 1.48(3) .
C11 H3 0.9900 .
C11 H4 0.9900 .
N11 C16 1.282(15) 6
N11 C12 1.3900 .
N11 C16 1.3900 .
N11 N11 1.49(3) 6
C12 C13 1.3900 .
C13 C14 1.3900 .
C13 H5 0.9500 .
C14 C15 1.3900 .
C14 H6 0.9500 .
C15 C16 1.3900 .
C15 H7 0.9500 .
C16 H8 0.9500 .
C31 C32 1.480(16) .
C31 H9 0.9900 .
C31 H10 0.9900 .
C32 C33 1.376(17) .
C33 C34 1.336(18) .
C33 H11 0.9500 .
C34 C35 1.39(2) .
C34 H12 0.9500 .
C35 C36 1.359(17) .
C35 H13 0.9500 .
C36 H14 0.9500 .
O101 C101 1.42(2) .
O102 C102 1.40(2) .

loop_
_geom_torsion_atom_site_label_1
_geom_torsion_atom_site_label_2
_geom_torsion_atom_site_label_3
_geom_torsion_atom_site_label_4
_geom_torsion
_geom_torsion_site_symmetry_1
_geom_torsion_site_symmetry_4
Cu1 Br1 Br1B Br1B 66(14) . 2_565
Br1B Br1 Br1B Cu1 -66(14) 2_565 .
Br1 Br1B Cu1 N11 -175(10) . .
Br1B Br1B Cu1 N11 160.8(4) 2_565 .
Br1 Br1B Cu1 N11 -135(10) . 6
Br1B Br1B Cu1 N11 -159.3(5) 2_565 6
Br1 Br1B Cu1 N11 5(10) . 5_565
Br1B Br1B Cu1 N11 -19.2(4) 2_565 5_565
Br1 Br1B Cu1 N11 45(10) . 2_565
Br1B Br1B Cu1 N11 20.7(5) 2_565 2_565
Br1 Br1B Cu1 Br1B 24(10) . 2_565
Br1 Br1B Cu1 Br1B -156(10) . 6
Br1B Br1B Cu1 Br1B 179.999(1) 2_565 6
Br1 Br1B Cu1 Br1B 14(10) . 5_565
Br1B Br1B Cu1 Br1B -10(3) 2_565 5_565
Br1B Br1B Cu1 Br1 -24(10) 2_565 .
Br1 Br1B Cu1 Br1 -179.994(10) . 5_565
Br1B Br1B Cu1 Br1 156(10) 2_565 5_565
Br1B Br1 Cu1 N11 5(10) . .
Br1B Br1 Cu1 N11 138(9) 2_565 .
Br1B Br1 Cu1 N11 42(9) . 6
Br1B Br1 Cu1 N11 175(10) 2_565 6
Br1B Br1 Cu1 N11 -175(10) . 5_565
Br1B Br1 Cu1 N11 -42(9) 2_565 5_565
Br1B Br1 Cu1 N11 -138(9) . 2_565
Br1B Br1 Cu1 N11 -5(10) 2_565 2_565
Br1B Br1 Cu1 Br1B -133(20) . 2_565
Br1B Br1 Cu1 Br1B 133(20) 2_565 .
Br1B Br1 Cu1 Br1B 47(20) . 6
Br1B Br1 Cu1 Br1B 180.00(3) 2_565 6
Br1B Br1 Cu1 Br1B 180.00(4) . 5_565
Br1B Br1 Cu1 Br1B -47(20) 2_565 5_565
Br1B Br1 Cu1 Br1 146(14) . 5_565
Br1B Br1 Cu1 Br1 -81(7) 2_565 5_565
N31 Cu2 N31 C32 -2(3) 7 .
Br2 Cu2 N31 C32 66.5(10) 7 .
Br2 Cu2 N31 C32 -113.5(10) . .
N31 Cu2 N31 C36 -179(3) 7 .
Br2 Cu2 N31 C36 -110.1(9) 7 .
Br2 Cu2 N31 C36 69.9(9) . .
C11 O1 C1 C2 -34(2) . .
C11 O1 C1 C2 -147.3(16) 2_565 .
C11 O1 C1 C2 147.3(16) . 2_565
C11 O1 C1 C2 34(2) 2_565 2_565
C2 C1 C2 C3 2(2) 2_565 .
O1 C1 C2 C3 -176.8(11) . .
C1 C2 C3 C4 -1.8(17) . .
C1 C2 C3 O3 -179.3(10) . .
C31 O3 C3 C2 -170.9(10) . .
C31 O3 C3 C4 11.6(16) . .
C2 C3 C4 C3 2(2) . 2_565
O3 C3 C4 C3 179.3(7) . 2_565
C11 O1 C11 C12 -142.6(11) 2_565 .
C1 O1 C11 C12 86(2) . .
N11 Cu1 N11 C16 -21.0(10) 6 6
N11 Cu1 N11 C16 -82(4) 5_565 6
N11 Cu1 N11 C16 159.0(10) 2_565 6
Br1B Cu1 N11 C16 44.7(18) 2_565 6
Br1B Cu1 N11 C16 36.7(17) . 6
Br1B Cu1 N11 C16 -135.3(18) 6 6
Br1B Cu1 N11 C16 -143.3(17) 5_565 6
Br1 Cu1 N11 C16 36(3) . 6
Br1 Cu1 N11 C16 -144(3) 5_565 6
N11 Cu1 N11 C12 -168.1(17) 6 .
N11 Cu1 N11 C12 131(4) 5_565 .
N11 Cu1 N11 C12 11.9(17) 2_565 .
Br1B Cu1 N11 C12 -102.4(9) 2_565 .
Br1B Cu1 N11 C12 -110.4(9) . .
Br1B Cu1 N11 C12 77.6(9) 6 .
Br1B Cu1 N11 C12 69.6(9) 5_565 .
Br1 Cu1 N11 C12 -111(2) . .
Br1 Cu1 N11 C12 69(2) 5_565 .
N11 Cu1 N11 C16 18.0(9) 6 .
N11 Cu1 N11 C16 -43(3) 5_565 .
N11 Cu1 N11 C16 -162.0(9) 2_565 .
Br1B Cu1 N11 C16 83.7(9) 2_565 .
Br1B Cu1 N11 C16 75.7(9) . .
Br1B Cu1 N11 C16 -96.3(9) 6 .
Br1B Cu1 N11 C16 -104.3(9) 5_565 .
Br1 Cu1 N11 C16 75(2) . .
Br1 Cu1 N11 C16 -105(2) 5_565 .
N11 Cu1 N11 N11 -61(4) 5_565 6
N11 Cu1 N11 N11 180.0 2_565 6
Br1B Cu1 N11 N11 65.7(12) 2_565 6
Br1B Cu1 N11 N11 57.7(11) . 6
Br1B Cu1 N11 N11 -114.3(12) 6 6
Br1B Cu1 N11 N11 -122.3(11) 5_565 6
Br1 Cu1 N11 N11 57(2) . 6
Br1 Cu1 N11 N11 -123(2) 5_565 6
C16 N11 C12 C13 34.4(12) 6 .
C16 N11 C12 C13 0.0 . .
N11 N11 C12 C13 56(4) 6 .
Cu1 N11 C12 C13 -173.8(12) . .
C16 N11 C12 C11 -150.0(19) 6 .
C16 N11 C12 C11 175.6(17) . .
N11 N11 C12 C11 -129(5) 6 .
Cu1 N11 C12 C11 1.8(16) . .
O1 C11 C12 C13 -147.3(14) . .
O1 C11 C12 N11 37(2) . .
N11 C12 C13 C14 0.0 . .
C11 C12 C13 C14 -175.2(19) . .
C12 C13 C14 C15 0.0 . .
C13 C14 C15 C16 0.0 . .
C14 C15 C16 N11 0.0 . .
C16 N11 C16 C15 -75.4(18) 6 .
C12 N11 C16 C15 0.0 . .
N11 N11 C16 C15 -164.8(17) 6 .
Cu1 N11 C16 C15 174.1(12) . .
C3 O3 C31 C32 167.7(9) . .
C36 N31 C32 C33 2.3(19) . .
Cu2 N31 C32 C33 -174.2(9) . .
C36 N31 C32 C31 -177.3(11) . .
Cu2 N31 C32 C31 6.2(16) . .
O3 C31 C32 N31 30.2(15) . .
O3 C31 C32 C33 -149.4(12) . .
N31 C32 C33 C34 2(2) . .
C31 C32 C33 C34 -178.8(13) . .
C32 C33 C34 C35 -5(2) . .
C33 C34 C35 C36 4(2) . .
C32 N31 C36 C35 -3.0(19) . .
Cu2 N31 C36 C35 173.7(10) . .
C34 C35 C36 N31 0(2) . .
